data_4120743
loop_
_publ_author_name
'Yongbing Liu'
'Haifeng Du'

_publ_section_title
;
 Metal-Free Borane-Catalyzed Highly Stereoselective Hydrogenation of
 Pyridines
;
_journal_name_full 'Journal of the American Chemical Society'
_journal_page_first 12968
_journal_page_last 12971
_journal_paper_doi 10.1021/ja406761j
_journal_volume 135
_journal_year 2013
_chemical_formula_moiety 'C24 H32 N2'
_chemical_formula_sum 'C24 H32 N2'
_chemical_formula_weight 348.52
_chemical_name_systematic
; 
 ? 
;
_space_group_IT_number 14
_symmetry_cell_setting monoclinic
_symmetry_space_group_name_Hall '-P 2yn'
_symmetry_space_group_name_H-M 'P 1 21/n 1'
_atom_sites_solution_hydrogens geom
_atom_sites_solution_primary direct
_atom_sites_solution_secondary difmap
_audit_creation_method SHELXL-97
_cell_angle_alpha 90.00
_cell_angle_beta 95.849(9)
_cell_angle_gamma 90.00
_cell_formula_units_Z 2
_cell_length_a 8.0673(13)
_cell_length_b 6.0026(7)
_cell_length_c 20.713(3)
_cell_measurement_reflns_used 3241
_cell_measurement_temperature 173(2)
_cell_measurement_theta_max 27.49
_cell_measurement_theta_min 1.98
_cell_volume 997.8(2)
_computing_cell_refinement 'CrystalClear (Rigaku Inc., 2007)'
_computing_data_collection 'CrystalClear (Rigaku Inc., 2007)'
_computing_data_reduction 'CrystalClear (Rigaku Inc., 2007)'
_computing_molecular_graphics 'Olex2 ver 1.1'
_computing_publication_material 'SHELX97 (Sheldrick, 2008)'
_computing_structure_refinement 'Olex2 ver 1.1'
_computing_structure_solution 'SHELXS-97 (Sheldrick, 2008)'
_diffrn_ambient_temperature 173(2)
_diffrn_measured_fraction_theta_full 0.983
_diffrn_measured_fraction_theta_max 0.983
_diffrn_measurement_device_type 'Saturn724+ CCD'
_diffrn_measurement_method '\w scans at fixed \c = 45\%'
_diffrn_radiation_monochromator graphite
_diffrn_radiation_source 'sealed tube'
_diffrn_radiation_type MoK\a
_diffrn_radiation_wavelength 0.71073
_diffrn_reflns_av_R_equivalents 0.0336
_diffrn_reflns_av_sigmaI/netI 0.0284
_diffrn_reflns_limit_h_max 10
_diffrn_reflns_limit_h_min -10
_diffrn_reflns_limit_k_max 7
_diffrn_reflns_limit_k_min -7
_diffrn_reflns_limit_l_max 26
_diffrn_reflns_limit_l_min -26
_diffrn_reflns_number 6635
_diffrn_reflns_theta_full 27.51
_diffrn_reflns_theta_max 27.51
_diffrn_reflns_theta_min 3.54
_exptl_absorpt_coefficient_mu 0.067
_exptl_absorpt_correction_T_max 1.0000
_exptl_absorpt_correction_T_min 0.6110
_exptl_absorpt_correction_type multi-scan
_exptl_absorpt_process_details 'CrystalClear (Rigaku Inc., 2007)'
_exptl_crystal_colour colorless
_exptl_crystal_density_diffrn 1.160
_exptl_crystal_description block
_exptl_crystal_F_000 380
_exptl_crystal_size_max 0.72
_exptl_crystal_size_mid 0.50
_exptl_crystal_size_min 0.45
_refine_diff_density_max 0.334
_refine_diff_density_min -0.185
_refine_diff_density_rms 0.041
_refine_ls_extinction_method none
_refine_ls_goodness_of_fit_ref 1.133
_refine_ls_hydrogen_treatment constr
_refine_ls_matrix_type full
_refine_ls_number_parameters 119
_refine_ls_number_reflns 2246
_refine_ls_number_restraints 0
_refine_ls_restrained_S_all 1.133
_refine_ls_R_factor_all 0.0551
_refine_ls_R_factor_gt 0.0530
_refine_ls_shift/su_max 0.001
_refine_ls_shift/su_mean 0.000
_refine_ls_structure_factor_coef Fsqd
_refine_ls_weighting_details 'calc w=1/[\s^2^(Fo^2^)+(0.0611P)^2^+0.3035P] where P=(Fo^2^+2Fc^2^)/3'
_refine_ls_weighting_scheme calc
_refine_ls_wR_factor_gt 0.1359
_refine_ls_wR_factor_ref 0.1379
_reflns_number_gt 2164
_reflns_number_total 2246
_reflns_threshold_expression >2sigma(I)
_cod_data_source_file ja406761j_si_003.cif
_cod_data_source_block sa2684
_cod_database_code 4120743

loop_
_symmetry_equiv_pos_as_xyz
'x, y, z'
'-x+1/2, y+1/2, -z+1/2'
'-x, -y, -z'
'x-1/2, -y-1/2, z-1/2'

loop_
_atom_site_label
_atom_site_type_symbol
_atom_site_fract_x
_atom_site_fract_y
_atom_site_fract_z
_atom_site_U_iso_or_equiv
_atom_site_adp_type
_atom_site_occupancy
_atom_site_symmetry_multiplicity
_atom_site_calc_flag
_atom_site_refinement_flags
N1 N 0.16548(12) 0.51252(17) 0.06986(5) 0.0247(3) Uani 1 1 d .
H1 H 0.1126 0.5897 0.0982 0.030 Uiso 1 1 d R
C1 C 0.66406(17) 0.7785(3) 0.32625(7) 0.0380(4) Uani 1 1 d .
H1A H 0.6085 0.9157 0.3380 0.057 Uiso 1 1 calc R
H1B H 0.7746 0.8145 0.3135 0.057 Uiso 1 1 calc R
H1C H 0.6756 0.6773 0.3636 0.057 Uiso 1 1 calc R
C2 C 0.56142(15) 0.6675(2) 0.27023(6) 0.0277(3) Uani 1 1 d .
C3 C 0.48390(15) 0.4640(2) 0.27753(6) 0.0284(3) Uani 1 1 d .
H3 H 0.4971 0.3914 0.3185 0.034 Uiso 1 1 calc R
C4 C 0.38717(15) 0.3639(2) 0.22598(6) 0.0255(3) Uani 1 1 d .
H4 H 0.3341 0.2254 0.2323 0.031 Uiso 1 1 calc R
C5 C 0.36785(14) 0.4652(2) 0.16540(5) 0.0229(3) Uani 1 1 d .
C6 C 0.44520(16) 0.6692(2) 0.15791(6) 0.0295(3) Uani 1 1 d .
H6 H 0.4327 0.7413 0.1169 0.035 Uiso 1 1 calc R
C7 C 0.54052(16) 0.7691(2) 0.20961(6) 0.0311(3) Uani 1 1 d .
H7 H 0.5921 0.9086 0.2035 0.037 Uiso 1 1 calc R
C8 C 0.27072(14) 0.3510(2) 0.10839(5) 0.0238(3) Uani 1 1 d .
H8 H 0.1979 0.2339 0.1251 0.029 Uiso 1 1 calc R
C9 C 0.38717(16) 0.2413(2) 0.06399(6) 0.0287(3) Uani 1 1 d .
H9A H 0.4612 0.3553 0.0477 0.034 Uiso 1 1 calc R
H9B H 0.4578 0.1293 0.0888 0.034 Uiso 1 1 calc R
C10 C 0.28574(17) 0.1286(2) 0.00692(6) 0.0348(3) Uani 1 1 d .
H10A H 0.2217 0.0031 0.0229 0.042 Uiso 1 1 calc R
H10B H 0.3618 0.0681 -0.0233 0.042 Uiso 1 1 calc R
C11 C 0.16608(16) 0.2953(2) -0.02887(6) 0.0324(3) Uani 1 1 d .
H11A H 0.2311 0.4092 -0.0500 0.039 Uiso 1 1 calc R
H11B H 0.0946 0.2166 -0.0633 0.039 Uiso 1 1 calc R
C12 C 0.05607(14) 0.4102(2) 0.01694(5) 0.0244(3) Uani 1 1 d .
H12 H -0.0154 0.2957 0.0356 0.029 Uiso 1 1 calc R

loop_
_atom_site_aniso_label
_atom_site_aniso_U_11
_atom_site_aniso_U_22
_atom_site_aniso_U_33
_atom_site_aniso_U_23
_atom_site_aniso_U_13
_atom_site_aniso_U_12
N1 0.0233(5) 0.0276(5) 0.0220(5) -0.0033(4) -0.0039(4) 0.0053(4)
C1 0.0309(7) 0.0509(9) 0.0314(7) -0.0133(6) -0.0010(5) -0.0061(6)
C2 0.0214(6) 0.0346(7) 0.0267(6) -0.0073(5) 0.0007(4) 0.0007(5)
C3 0.0272(6) 0.0365(7) 0.0209(5) 0.0015(5) 0.0000(4) 0.0017(5)
C4 0.0241(6) 0.0264(6) 0.0258(6) 0.0014(5) 0.0008(4) -0.0007(5)
C5 0.0196(5) 0.0249(6) 0.0234(6) -0.0006(4) -0.0011(4) 0.0023(4)
C6 0.0324(6) 0.0284(6) 0.0263(6) 0.0049(5) -0.0033(5) -0.0016(5)
C7 0.0302(6) 0.0272(6) 0.0351(7) -0.0009(5) -0.0011(5) -0.0046(5)
C8 0.0222(6) 0.0252(6) 0.0229(6) 0.0009(4) -0.0021(4) 0.0002(5)
C9 0.0255(6) 0.0322(7) 0.0271(6) -0.0017(5) -0.0035(5) 0.0078(5)
C10 0.0340(7) 0.0370(7) 0.0315(7) -0.0095(6) -0.0061(5) 0.0143(6)
C11 0.0303(6) 0.0414(7) 0.0240(6) -0.0075(5) -0.0039(5) 0.0113(6)
C12 0.0228(6) 0.0278(6) 0.0216(5) -0.0027(5) -0.0028(4) 0.0026(5)

loop_
_atom_type_symbol
_atom_type_description
_atom_type_scat_dispersion_real
_atom_type_scat_dispersion_imag
_atom_type_scat_source
C C 0.0033 0.0016 'International Tables Vol C Tables 4.2.6.8 and 6.1.1.4'
H H 0.0000 0.0000 'International Tables Vol C Tables 4.2.6.8 and 6.1.1.4'
N N 0.0061 0.0033 'International Tables Vol C Tables 4.2.6.8 and 6.1.1.4'

loop_
_geom_angle_atom_site_label_1
_geom_angle_atom_site_label_2
_geom_angle_atom_site_label_3
_geom_angle
_geom_angle_site_symmetry_1
_geom_angle_site_symmetry_3
C8 N1 C12 113.52(9) . .
C8 N1 H1 106.0 . .
C12 N1 H1 114.7 . .
C2 C1 H1A 109.5 . .
C2 C1 H1B 109.5 . .
H1A C1 H1B 109.5 . .
C2 C1 H1C 109.5 . .
H1A C1 H1C 109.5 . .
H1B C1 H1C 109.5 . .
C3 C2 C7 118.01(11) . .
C3 C2 C1 121.50(12) . .
C7 C2 C1 120.48(13) . .
C2 C3 C4 121.31(11) . .
C2 C3 H3 119.3 . .
C4 C3 H3 119.3 . .
C5 C4 C3 120.42(12) . .
C5 C4 H4 119.8 . .
C3 C4 H4 119.8 . .
C4 C5 C6 118.43(11) . .
C4 C5 C8 120.55(11) . .
C6 C5 C8 120.97(10) . .
C7 C6 C5 120.91(11) . .
C7 C6 H6 119.5 . .
C5 C6 H6 119.5 . .
C6 C7 C2 120.91(12) . .
C6 C7 H7 119.5 . .
C2 C7 H7 119.5 . .
N1 C8 C5 110.45(10) . .
N1 C8 C9 108.30(10) . .
C5 C8 C9 111.31(10) . .
N1 C8 H8 108.9 . .
C5 C8 H8 108.9 . .
C9 C8 H8 108.9 . .
C10 C9 C8 110.06(10) . .
C10 C9 H9A 109.6 . .
C8 C9 H9A 109.6 . .
C10 C9 H9B 109.6 . .
C8 C9 H9B 109.6 . .
H9A C9 H9B 108.2 . .
C9 C10 C11 110.38(11) . .
C9 C10 H10A 109.6 . .
C11 C10 H10A 109.6 . .
C9 C10 H10B 109.6 . .
C11 C10 H10B 109.6 . .
H10A C10 H10B 108.1 . .
C12 C11 C10 111.87(11) . .
C12 C11 H11A 109.2 . .
C10 C11 H11A 109.2 . .
C12 C11 H11B 109.2 . .
C10 C11 H11B 109.2 . .
H11A C11 H11B 107.9 . .
N1 C12 C11 108.00(10) . .
N1 C12 C12 109.25(12) . 3_565
C11 C12 C12 112.76(12) . 3_565
N1 C12 H12 108.9 . .
C11 C12 H12 108.9 . .
C12 C12 H12 108.9 3_565 .

loop_
_geom_bond_atom_site_label_1
_geom_bond_atom_site_label_2
_geom_bond_distance
_geom_bond_site_symmetry_2
N1 C8 1.4696(15) .
N1 C12 1.4700(14) .
N1 H1 0.8900 .
C1 C2 1.5099(16) .
C1 H1A 0.9800 .
C1 H1B 0.9800 .
C1 H1C 0.9800 .
C2 C3 1.3880(19) .
C2 C7 1.3904(18) .
C3 C4 1.3929(17) .
C3 H3 0.9500 .
C4 C5 1.3889(16) .
C4 H4 0.9500 .
C5 C6 1.3901(18) .
C5 C8 1.5132(15) .
C6 C7 1.3892(17) .
C6 H6 0.9500 .
C7 H7 0.9500 .
C8 C9 1.5291(17) .
C8 H8 1.0000 .
C9 C10 1.5254(17) .
C9 H9A 0.9900 .
C9 H9B 0.9900 .
C10 C11 1.5284(18) .
C10 H10A 0.9900 .
C10 H10B 0.9900 .
C11 C12 1.5282(17) .
C11 H11A 0.9900 .
C11 H11B 0.9900 .
C12 C12 1.531(2) 3_565
C12 H12 1.0000 .

loop_
_geom_torsion_atom_site_label_1
_geom_torsion_atom_site_label_2
_geom_torsion_atom_site_label_3
_geom_torsion_atom_site_label_4
_geom_torsion
_geom_torsion_site_symmetry_4
C7 C2 C3 C4 -0.32(19) .
C1 C2 C3 C4 178.97(12) .
C2 C3 C4 C5 0.86(19) .
C3 C4 C5 C6 -0.89(18) .
C3 C4 C5 C8 176.63(11) .
C4 C5 C6 C7 0.41(19) .
C8 C5 C6 C7 -177.09(11) .
C5 C6 C7 C2 0.1(2) .
C3 C2 C7 C6 -0.2(2) .
C1 C2 C7 C6 -179.47(12) .
C12 N1 C8 C5 -174.84(9) .
C12 N1 C8 C9 63.03(13) .
C4 C5 C8 N1 138.82(11) .
C6 C5 C8 N1 -43.73(15) .
C4 C5 C8 C9 -100.84(13) .
C6 C5 C8 C9 76.61(14) .
N1 C8 C9 C10 -58.14(13) .
C5 C8 C9 C10 -179.75(10) .
C8 C9 C10 C11 54.92(15) .
C9 C10 C11 C12 -54.01(16) .
C8 N1 C12 C11 -60.90(13) .
C8 N1 C12 C12 176.12(11) 3_565
C10 C11 C12 N1 55.10(14) .
C10 C11 C12 C12 175.91(13) 3_565
